data_2001618
loop_
_publ_author_name
'Schaffers, K. I.'
'Keszler, D. A.'

_publ_section_title
;
 Structure of CdCl~2~.C~3~H~7~NO~2~
;
_journal_issue 6
_journal_name_full 'Acta Crystallographica Section C'
_journal_page_first 1156
_journal_page_last 1158
_journal_paper_doi 10.1107/S0108270192011570
_journal_volume 49
_journal_year 1993
_chemical_formula_sum 'C3 H7 Cd Cl2 N O2'
_chemical_formula_weight 272.4
_symmetry_cell_setting monoclinic
_symmetry_space_group_name_Hall 'C 2y'
_symmetry_space_group_name_H-M 'C 1 2 1'
_atom_type_scat_source IntTabIV
_cell_angle_alpha 90.0
_cell_angle_beta 116.440(10)
_cell_angle_gamma 90.0
_cell_formula_units_Z 4
_cell_length_a 16.240(2)
_cell_length_b 7.2720(10)
_cell_length_c 7.987(2)
_cell_measurement_reflns_used 20
_cell_measurement_temperature 296
_cell_measurement_theta_max 18
_cell_measurement_theta_min 15
_cell_volume 844.6(3)
_diffrn_measurement_device 'Rigaku AFC6R'
_diffrn_measurement_method \w-2\q
_diffrn_radiation_type MoK\a
_diffrn_radiation_wavelength 0.71069
_diffrn_reflns_av_R_equivalents 0.046
_diffrn_reflns_limit_h_max 27
_diffrn_reflns_limit_h_min -27
_diffrn_reflns_limit_k_max 12
_diffrn_reflns_limit_k_min 0
_diffrn_reflns_limit_l_max 13
_diffrn_reflns_limit_l_min 0
_diffrn_reflns_number 2120
_diffrn_reflns_theta_max 37.5
_diffrn_standards_decay_% 3.5
_diffrn_standards_interval_count 200
_diffrn_standards_number 3
_exptl_absorpt_coefficient_mu 3.155
_exptl_absorpt_correction_T_max 1.44
_exptl_absorpt_correction_T_min 0.63
_exptl_absorpt_correction_type 'empirical, DIFABS'
_exptl_crystal_colour Colourless
_exptl_crystal_density_diffrn 2.14
_exptl_crystal_description Plate
_exptl_crystal_size_max 0.35
_exptl_crystal_size_mid 0.20
_exptl_crystal_size_min 0.08
_refine_diff_density_max -1.404
_refine_diff_density_min 2.072
_refine_ls_goodness_of_fit_obs 1.95
_refine_ls_hydrogen_treatment noref
_refine_ls_number_parameters 81
_refine_ls_number_reflns 1900
_refine_ls_R_factor_obs 0.063
_refine_ls_shift/esd_max 0.02
_refine_ls_structure_factor_coef F
_refine_ls_weighting_details 'w = 1/\s^2^F'
_refine_ls_weighting_scheme calc
_refine_ls_wR_factor_obs 0.088
_reflns_number_observed 1900
_reflns_number_total 2008
_reflns_observed_criterion F~0~^2^>3\s(F~0~^2^)
_cod_data_source_file st1025.cif
_cod_data_source_block st1025_structure_1_of_1
_cod_depositor_comments
;
The following automatic conversions were performed:

'_refine_ls_weighting_scheme' value '1/\s^2^F' was changed to 'calc'.
New tag '_refine_ls_weighting_details' was created. The value of the
new tag was set to 'w = 1/\s^2^F'.

Automatic conversion script
Id: cif_fix_values 3143 2015-03-26 13:38:13Z robertas 
;
_cod_original_cell_volume 844.7(2)
_cod_original_formula_sum 'C3 H7 Cd1 Cl2 N1 O2'
_cod_database_code 2001618

loop_
_atom_site_label
_atom_site_fract_x
_atom_site_fract_y
_atom_site_fract_z
Cd .24399(4) .2755 .48899(7)
Cl1 .37330(10) .0347(5) .5409(3)
Cl2 .1283(2) .0117(4) .3200(3)
O1 .2177(5) .3773(9) .1974(9)
O2 .2392(6) .1760(10) .7653(9)
N .3836(6) -.0960(10) 1.1650(10)
C1 .2804(5) .0360(10) .8610(10)
C2 .3350(6) .0730(10) 1.0750(10)
C3 .4028(8) .2340(10) 1.113(2)

loop_
_geom_angle_atom_site_label_1
_geom_angle_atom_site_label_2
_geom_angle_atom_site_label_3
_geom_angle
_geom_angle_publ_flag
Cl1 Cd Cl2 86.10(10) yes
Cl1 Cd Cl2 88.57(7) yes
Cl1 Cd Cl2 98.96(7) yes
Cl1 Cd Cl2 86.30(10) yes
Cl1 Cd O1 98.6(2) yes
Cl1 Cd O1 82.9(2) yes
Cl1 Cd O2 90.3(2) yes
Cl1 Cd O2 88.9(2) yes
Cl2 Cd O1 97.0(2) yes
Cl2 Cd O1 86.9(2) yes
Cl2 Cd O2 86.7(2) yes
Cl2 Cd O2 90.2(2) yes
O1 Cd O2 168.7(3) yes
O1 C1 O2 127.6(7) yes
O1 C1 C2 118.2(7) yes
O2 C1 C2 114.2(7) yes
C1 C2 C3 110.9(7) yes
N C2 C1 108.0(7) yes
N C2 C3 111.0(8) yes
Cd Cl1 Cd 88.15(6) yes
Cd Cl2 Cd 88.83(7) yes

loop_
_geom_bond_atom_site_label_1
_geom_bond_atom_site_label_2
_geom_bond_distance
_geom_bond_publ_flag
Cd Cl1 2.621(3) yes
Cd Cl1 2.614(3) yes
Cd Cl2 2.603(3) yes
Cd Cl2 2.600(3) yes
Cd O1 2.295(6) yes
Cd O2 2.357(7) yes
C1 O1 1.250(10) yes
C1 O2 1.270(10) yes
C1 C2 1.560(10) yes
C2 N 1.470(10) yes
C2 C3 1.540(10) yes
O1 O2 2.260(10) yes
Cl1 Cl2 3.566(3) yes
Cl1 Cl2 3.646(3) yes
